data_2235608
loop_
_publ_author_name
'Liao, Chuang-Yi'
'Lee, Hon Man'

_publ_section_title
;
 1,3-Bis(2-anilino-2-oxoethyl)-1<i>H</i>-imidazol-3-ium chloride
;
_journal_coeditor_code RZ2771
_journal_issue 7
_journal_name_full 'Acta Crystallographica Section E'
_journal_page_first o2232
_journal_paper_doi 10.1107/S1600536812027110
_journal_volume 68
_journal_year 2012
_chemical_formula_iupac 'C19 H19 N4 O2 +, Cl -'
_chemical_formula_moiety 'C19 H19 N4 O2 +, Cl -'
_chemical_formula_sum 'C19 H19 Cl N4 O2'
_chemical_formula_weight 370.83
_chemical_name_systematic
;
1,3-Bis(2-anilino-2-oxoethyl)-1<i>H</i>-imidazol-3-ium chloride
;
_space_group_IT_number 14
_symmetry_cell_setting monoclinic
_symmetry_space_group_name_Hall '-P 2ybc'
_symmetry_space_group_name_H-M 'P 1 21/c 1'
_atom_sites_solution_hydrogens geom
_atom_sites_solution_primary direct
_atom_sites_solution_secondary difmap
_audit_creation_method SHELXL-97
_cell_angle_alpha 90.00
_cell_angle_beta 90.789(3)
_cell_angle_gamma 90.00
_cell_formula_units_Z 4
_cell_length_a 8.4375(5)
_cell_length_b 12.0446(7)
_cell_length_c 17.5449(10)
_cell_measurement_reflns_used 1122
_cell_measurement_temperature 150(2)
_cell_measurement_theta_max 18.5
_cell_measurement_theta_min 2.9
_cell_volume 1782.85(18)
_computing_cell_refinement 'SAINT (Bruker, 2007)'
_computing_data_collection 'APEX2 (Bruker, 2007)'
_computing_data_reduction 'SAINT (Bruker, 2007)'
_computing_molecular_graphics 'SHELXTL (Sheldrick, 2008)'
_computing_publication_material 'DIAMOND (Brandenburg, 2006)'
_computing_structure_refinement 'SHELXTL (Sheldrick, 2008)'
_computing_structure_solution 'SHELXTL (Sheldrick, 2008)'
_diffrn_ambient_temperature 150(2)
_diffrn_measured_fraction_theta_full 0.997
_diffrn_measured_fraction_theta_max 0.997
_diffrn_measurement_device_type 'Bruker SMART APEXII'
_diffrn_measurement_method \w
_diffrn_radiation_monochromator graphite
_diffrn_radiation_type MoK\a
_diffrn_radiation_wavelength 0.71073
_diffrn_reflns_av_R_equivalents 0.0624
_diffrn_reflns_av_sigmaI/netI 0.1087
_diffrn_reflns_limit_h_max 10
_diffrn_reflns_limit_h_min -10
_diffrn_reflns_limit_k_max 15
_diffrn_reflns_limit_k_min -11
_diffrn_reflns_limit_l_max 21
_diffrn_reflns_limit_l_min -21
_diffrn_reflns_number 11822
_diffrn_reflns_theta_full 26.50
_diffrn_reflns_theta_max 26.50
_diffrn_reflns_theta_min 2.05
_diffrn_standards_decay_% 0
_diffrn_standards_interval_count 0
_diffrn_standards_interval_time 0
_diffrn_standards_number 0
_exptl_absorpt_coefficient_mu 0.236
_exptl_absorpt_correction_T_max 0.9837
_exptl_absorpt_correction_T_min 0.9745
_exptl_absorpt_correction_type multi-scan
_exptl_absorpt_process_details '(SADABS; Sheldrick, 2003)'
_exptl_crystal_colour colourless
_exptl_crystal_density_diffrn 1.382
_exptl_crystal_density_method 'not measured'
_exptl_crystal_description prism
_exptl_crystal_F_000 776
_exptl_crystal_size_max 0.11
_exptl_crystal_size_mid 0.09
_exptl_crystal_size_min 0.07
_refine_diff_density_max 0.245
_refine_diff_density_min -0.223
_refine_ls_extinction_method none
_refine_ls_goodness_of_fit_ref 0.915
_refine_ls_hydrogen_treatment refall
_refine_ls_matrix_type full
_refine_ls_number_parameters 311
_refine_ls_number_reflns 3684
_refine_ls_number_restraints 0
_refine_ls_restrained_S_all 0.915
_refine_ls_R_factor_all 0.1220
_refine_ls_R_factor_gt 0.0464
_refine_ls_shift/su_max 0.004
_refine_ls_shift/su_mean 0.000
_refine_ls_structure_factor_coef Fsqd
_refine_ls_weighting_details 'calc w=1/[\s^2^(Fo^2^)+(0.0371P)^2^+0.0000P] where P=(Fo^2^+2Fc^2^)/3'
_refine_ls_weighting_scheme calc
_refine_ls_wR_factor_gt 0.0812
_refine_ls_wR_factor_ref 0.0963
_reflns_number_gt 1924
_reflns_number_total 3684
_reflns_threshold_expression I>2\s
_cod_data_source_file rz2771.cif
_cod_data_source_block I
_cod_original_sg_symbol_H-M 'P 21/c'
_cod_database_code 2235608
_cod_database_fobs_code 2235608

loop_
_symmetry_equiv_pos_as_xyz
'x, y, z'
'-x, y+1/2, -z+1/2'
'-x, -y, -z'
'x, -y-1/2, z-1/2'

loop_
_atom_site_type_symbol
_atom_site_label
_atom_site_fract_x
_atom_site_fract_y
_atom_site_fract_z
_atom_site_U_iso_or_equiv
_atom_site_adp_type
_atom_site_calc_flag
_atom_site_occupancy
_atom_site_symmetry_multiplicity
C C1 0.2603(3) 0.6481(2) 0.34316(15) 0.0272(6) Uani d 1 1
C C2 0.3583(3) 0.5510(2) 0.24844(14) 0.0311(6) Uani d 1 1
C C3 0.2750(3) 0.6355(2) 0.21849(16) 0.0320(7) Uani d 1 1
C C4 0.1131(3) 0.7918(2) 0.26932(16) 0.0302(6) Uani d 1 1
C C5 0.1673(3) 1.0668(2) 0.17161(13) 0.0244(6) Uani d 1 1
C C6 0.2754(3) 1.1355(2) 0.20752(15) 0.0306(6) Uani d 1 1
C C7 0.3198(3) 1.2344(2) 0.17338(17) 0.0368(7) Uani d 1 1
C C8 0.2524(3) 1.2655(3) 0.10441(17) 0.0449(8) Uani d 1 1
C C9 0.1429(3) 1.1971(2) 0.06952(16) 0.0421(8) Uani d 1 1
C C10 0.1013(3) 1.0980(2) 0.10172(14) 0.0331(7) Uani d 1 1
C C11 0.3070(3) 0.3735(2) 0.37508(13) 0.0295(6) Uani d 1 1
C C12 0.3050(3) 0.1740(2) 0.40765(12) 0.0283(6) Uani d 1 1
C C13 0.1423(3) 0.1560(2) 0.40360(13) 0.0322(7) Uani d 1 1
C C14 0.0841(4) 0.0495(2) 0.41476(14) 0.0392(7) Uani d 1 1
C C15 0.1843(4) -0.0380(2) 0.42981(14) 0.0405(7) Uani d 1 1
C C16 0.3452(4) -0.0205(2) 0.43115(14) 0.0386(7) Uani d 1 1
C C17 0.4066(3) 0.0855(2) 0.42045(13) 0.0328(7) Uani d 1 1
C C18 0.2067(3) 0.8904(2) 0.23976(13) 0.0274(6) Uani d 1 1
C C19 0.4067(3) 0.4786(2) 0.38240(16) 0.0314(7) Uani d 1 1
Cl Cl1 0.26726(7) 0.80315(6) 0.03880(3) 0.0388(2) Uani d 1 1
H H1 0.231(2) 0.6733(16) 0.3934(11) 0.022(6) Uiso d 1 1
H H2 0.416(3) 0.4943(18) 0.2284(12) 0.028(7) Uiso d 1 1
H H3 0.264(3) 0.6624(18) 0.1704(13) 0.034(7) Uiso d 1 1
H H6 0.320(3) 1.1175(18) 0.2553(12) 0.033(7) Uiso d 1 1
H H7 0.392(3) 1.2781(18) 0.2008(12) 0.032(7) Uiso d 1 1
H H8 0.282(3) 1.3315(19) 0.0838(13) 0.035(7) Uiso d 1 1
H H9 0.091(3) 1.2152(19) 0.0257(13) 0.042(8) Uiso d 1 1
H H10 0.023(2) 1.0480(17) 0.0767(11) 0.027(6) Uiso d 1 1
H H13 0.068(3) 0.2155(18) 0.3914(11) 0.028(6) Uiso d 1 1
H H14 -0.026(3) 0.0440(19) 0.4129(13) 0.043(8) Uiso d 1 1
H H15 0.139(3) -0.113(2) 0.4405(12) 0.039(7) Uiso d 1 1
H H17 0.522(3) 0.1020(18) 0.4243(12) 0.038(7) Uiso d 1 1
H H18 0.424(3) -0.080(2) 0.4398(13) 0.052(8) Uiso d 1 1
H H3A 0.020(3) 0.9449(18) 0.1915(13) 0.037(8) Uiso d 1 1
H H4A 0.487(3) 0.2905(19) 0.4204(12) 0.044(7) Uiso d 1 1
H H19A 0.515(3) 0.4632(17) 0.3747(11) 0.025(7) Uiso d 1 1
H H24A 0.072(2) 0.8109(17) 0.3210(12) 0.029(6) Uiso d 1 1
H H19B 0.392(3) 0.5105(18) 0.4335(13) 0.035(7) Uiso d 1 1
H H24B 0.025(3) 0.7722(17) 0.2349(12) 0.029(7) Uiso d 1 1
N N1 0.3482(2) 0.55995(16) 0.32678(11) 0.0268(5) Uani d 1 1
N N2 0.2136(2) 0.69471(16) 0.27795(11) 0.0253(5) Uani d 1 1
N N3 0.1147(3) 0.96669(17) 0.20510(11) 0.0286(5) Uani d 1 1
N N4 0.3760(2) 0.28106(17) 0.40204(11) 0.0297(5) Uani d 1 1
O O1 0.34999(19) 0.89706(13) 0.25021(9) 0.0334(4) Uani d 1 1
O O2 0.1733(2) 0.37764(14) 0.34706(10) 0.0438(5) Uani d 1 1

loop_
_atom_site_aniso_label
_atom_site_aniso_U_11
_atom_site_aniso_U_22
_atom_site_aniso_U_33
_atom_site_aniso_U_12
_atom_site_aniso_U_13
_atom_site_aniso_U_23
C1 0.0260(15) 0.0289(16) 0.0266(15) -0.0041(12) 0.0008(12) 0.0001(13)
C2 0.0312(16) 0.0303(16) 0.0317(16) 0.0086(14) 0.0023(13) -0.0032(14)
C3 0.0300(16) 0.0372(17) 0.0288(15) 0.0026(13) 0.0001(13) 0.0056(14)
C4 0.0237(15) 0.0287(16) 0.0384(17) 0.0032(13) 0.0004(14) 0.0028(14)
C5 0.0216(13) 0.0228(14) 0.0289(14) 0.0005(11) 0.0042(12) -0.0003(12)
C6 0.0289(15) 0.0280(16) 0.0347(17) 0.0020(13) 0.0004(14) -0.0004(13)
C7 0.0296(16) 0.0288(17) 0.0523(19) 0.0011(13) 0.0042(15) -0.0083(15)
C8 0.0396(18) 0.0392(19) 0.056(2) -0.0003(16) 0.0123(16) 0.0167(17)
C9 0.0372(17) 0.050(2) 0.0388(17) -0.0016(16) -0.0035(15) 0.0133(16)
C10 0.0300(16) 0.0366(17) 0.0326(16) -0.0007(14) -0.0001(13) -0.0004(14)
C11 0.0252(15) 0.0331(16) 0.0302(14) 0.0024(13) 0.0006(12) 0.0030(12)
C12 0.0329(16) 0.0292(16) 0.0227(13) 0.0001(13) 0.0021(12) 0.0023(12)
C13 0.0336(17) 0.0351(18) 0.0279(14) -0.0003(14) -0.0019(13) 0.0040(13)
C14 0.0385(19) 0.047(2) 0.0322(16) -0.0070(16) -0.0050(14) 0.0011(14)
C15 0.054(2) 0.0349(19) 0.0322(16) -0.0101(17) -0.0051(15) 0.0017(14)
C16 0.051(2) 0.0366(18) 0.0284(15) 0.0083(16) -0.0033(14) 0.0005(13)
C17 0.0341(17) 0.0357(18) 0.0287(15) 0.0039(14) 0.0023(13) 0.0000(13)
C18 0.0247(15) 0.0299(16) 0.0276(14) 0.0002(13) 0.0011(12) -0.0029(12)
C19 0.0251(17) 0.0349(17) 0.0341(17) 0.0027(13) -0.0054(14) 0.0062(14)
Cl1 0.0346(4) 0.0441(4) 0.0375(4) 0.0001(3) -0.0066(3) -0.0045(3)
N1 0.0215(11) 0.0291(13) 0.0298(12) 0.0011(10) -0.0009(9) 0.0033(10)
N2 0.0231(11) 0.0233(11) 0.0297(11) 0.0004(10) 0.0004(10) 0.0031(10)
N3 0.0215(13) 0.0295(13) 0.0348(12) -0.0016(11) -0.0041(11) 0.0045(10)
N4 0.0230(12) 0.0335(14) 0.0325(12) 0.0013(11) -0.0047(10) 0.0044(11)
O1 0.0239(10) 0.0311(10) 0.0451(11) -0.0004(8) -0.0039(9) 0.0031(8)
O2 0.0294(11) 0.0372(12) 0.0644(13) -0.0015(9) -0.0159(10) 0.0118(9)

loop_
_atom_type_symbol
_atom_type_description
_atom_type_scat_dispersion_real
_atom_type_scat_dispersion_imag
_atom_type_scat_source
C C 0.0033 0.0016 'International Tables Vol C Tables 4.2.6.8 and 6.1.1.4'
H H 0.0000 0.0000 'International Tables Vol C Tables 4.2.6.8 and 6.1.1.4'
N N 0.0061 0.0033 'International Tables Vol C Tables 4.2.6.8 and 6.1.1.4'
O O 0.0106 0.0060 'International Tables Vol C Tables 4.2.6.8 and 6.1.1.4'
Cl Cl 0.1484 0.1585 'International Tables Vol C Tables 4.2.6.8 and 6.1.1.4'

loop_
_geom_angle_atom_site_label_1
_geom_angle_atom_site_label_2
_geom_angle_atom_site_label_3
_geom_angle
N1 C1 N2 108.1(2)
N1 C1 H1 126.8(12)
N2 C1 H1 125.1(12)
C3 C2 N1 107.0(2)
C3 C2 H2 134.2(13)
N1 C2 H2 118.8(13)
C2 C3 N2 107.3(2)
C2 C3 H3 133.2(14)
N2 C3 H3 119.0(14)
N2 C4 C18 111.1(2)
N2 C4 H24A 107.4(12)
C18 C4 H24A 108.4(13)
N2 C4 H24B 107.8(13)
C18 C4 H24B 111.7(12)
H24A C4 H24B 110.3(18)
C6 C5 C10 119.6(2)
C6 C5 N3 122.1(2)
C10 C5 N3 118.2(2)
C5 C6 C7 120.0(2)
C5 C6 H6 121.5(14)
C7 C6 H6 118.6(14)
C8 C7 C6 120.1(3)
C8 C7 H7 123.8(14)
C6 C7 H7 116.0(14)
C9 C8 C7 119.5(3)
C9 C8 H8 122.1(15)
C7 C8 H8 118.3(15)
C10 C9 C8 120.9(3)
C10 C9 H9 115.8(16)
C8 C9 H9 123.3(16)
C9 C10 C5 119.9(3)
C9 C10 H10 121.3(12)
C5 C10 H10 118.8(12)
O2 C11 N4 124.6(2)
O2 C11 C19 120.3(2)
N4 C11 C19 115.1(2)
C17 C12 C13 119.7(2)
C17 C12 N4 116.6(2)
C13 C12 N4 123.6(2)
C14 C13 C12 119.2(3)
C14 C13 H13 118.9(13)
C12 C13 H13 121.8(13)
C15 C14 C13 121.2(3)
C15 C14 H14 124.2(15)
C13 C14 H14 114.6(15)
C16 C15 C14 119.4(3)
C16 C15 H15 121.0(13)
C14 C15 H15 119.6(14)
C15 C16 C17 120.5(3)
C15 C16 H18 123.5(15)
C17 C16 H18 116.0(15)
C12 C17 C16 119.9(3)
C12 C17 H17 117.5(13)
C16 C17 H17 122.6(13)
O1 C18 N3 126.0(2)
O1 C18 C4 121.1(2)
N3 C18 C4 112.9(2)
N1 C19 C11 108.6(2)
N1 C19 H19A 110.7(13)
C11 C19 H19A 111.0(13)
N1 C19 H19B 107.5(13)
C11 C19 H19B 109.0(13)
H19A C19 H19B 109.9(18)
C1 N1 C2 108.6(2)
C1 N1 C19 125.1(2)
C2 N1 C19 125.9(2)
C1 N2 C3 108.9(2)
C1 N2 C4 126.6(2)
C3 N2 C4 124.5(2)
C18 N3 C5 126.0(2)
C18 N3 H3A 116.1(15)
C5 N3 H3A 115.7(15)
C11 N4 C12 126.5(2)
C11 N4 H4A 115.0(14)
C12 N4 H4A 118.5(13)

loop_
_geom_bond_atom_site_label_1
_geom_bond_atom_site_label_2
_geom_bond_distance
C1 N1 1.329(3)
C1 N2 1.329(3)
C1 H1 0.97(2)
C2 C3 1.340(3)
C2 N1 1.382(3)
C2 H2 0.91(2)
C3 N2 1.371(3)
C3 H3 0.91(2)
C4 N2 1.451(3)
C4 C18 1.522(3)
C4 H24A 1.00(2)
C4 H24B 0.98(2)
C5 C6 1.378(3)
C5 C10 1.392(3)
C5 N3 1.415(3)
C6 C7 1.387(3)
C6 H6 0.94(2)
C7 C8 1.382(4)
C7 H7 0.94(2)
C8 C9 1.376(4)
C8 H8 0.91(2)
C9 C10 1.368(4)
C9 H9 0.91(2)
C10 H10 0.99(2)
C11 O2 1.225(3)
C11 N4 1.340(3)
C11 C19 1.523(3)
C12 C17 1.384(3)
C12 C13 1.391(3)
C12 N4 1.426(3)
C13 C14 1.387(4)
C13 H13 0.97(2)
C14 C15 1.375(4)
C14 H14 0.93(2)
C15 C16 1.374(4)
C15 H15 1.00(2)
C16 C17 1.392(4)
C16 H18 0.99(3)
C17 H17 1.00(2)
C18 O1 1.223(3)
C18 N3 1.343(3)
C19 N1 1.464(3)
C19 H19A 0.94(2)
C19 H19B 0.99(2)
N3 H3A 0.87(2)
N4 H4A 0.99(2)

loop_
_geom_hbond_atom_site_label_D
_geom_hbond_atom_site_label_H
_geom_hbond_atom_site_label_A
_geom_hbond_site_symmetry_A
_geom_hbond_distance_DH
_geom_hbond_distance_HA
_geom_hbond_distance_DA
_geom_hbond_angle_DHA
N3 H3A O2 2 0.87(2) 1.94(2) 2.799(3) 171(2)
N4 H4A Cl1 2_645 0.99(2) 2.19(2) 3.182(2) 177.4(19)
C1 H1 Cl1 4_576 0.97(2) 2.58(2) 3.482(3) 155.0(16)
C2 H2 O1 2_645 0.91(2) 2.32(2) 3.082(3) 140.6(17)
C13 H13 O2 . 0.97(2) 2.29(2) 2.862(3) 116.9(16)
C4 H24B O2 2 0.98(2) 2.54(2) 3.308(3) 136.0(16)

loop_
_geom_torsion_atom_site_label_1
_geom_torsion_atom_site_label_2
_geom_torsion_atom_site_label_3
_geom_torsion_atom_site_label_4
_geom_torsion
N1 C2 C3 N2 -0.6(3)
C10 C5 C6 C7 -1.0(4)
N3 C5 C6 C7 -178.1(2)
C5 C6 C7 C8 1.8(4)
C6 C7 C8 C9 -0.9(4)
C7 C8 C9 C10 -0.8(4)
C8 C9 C10 C5 1.6(4)
C6 C5 C10 C9 -0.7(4)
N3 C5 C10 C9 176.5(2)
C17 C12 C13 C14 1.9(4)
N4 C12 C13 C14 -175.7(2)
C12 C13 C14 C15 0.1(4)
C13 C14 C15 C16 -2.3(4)
C14 C15 C16 C17 2.6(4)
C13 C12 C17 C16 -1.7(4)
N4 C12 C17 C16 176.1(2)
C15 C16 C17 C12 -0.6(4)
N2 C4 C18 O1 -25.1(3)
N2 C4 C18 N3 157.1(2)
O2 C11 C19 N1 -22.6(3)
N4 C11 C19 N1 158.3(2)
N2 C1 N1 C2 0.4(3)
N2 C1 N1 C19 -172.4(2)
C3 C2 N1 C1 0.1(3)
C3 C2 N1 C19 172.8(2)
C11 C19 N1 C1 104.1(3)
C11 C19 N1 C2 -67.5(3)
N1 C1 N2 C3 -0.8(3)
N1 C1 N2 C4 178.8(2)
C2 C3 N2 C1 0.8(3)
C2 C3 N2 C4 -178.7(2)
C18 C4 N2 C1 110.3(3)
C18 C4 N2 C3 -70.2(3)
O1 C18 N3 C5 2.7(4)
C4 C18 N3 C5 -179.6(2)
C6 C5 N3 C18 -45.1(3)
C10 C5 N3 C18 137.8(2)
O2 C11 N4 C12 -4.3(4)
C19 C11 N4 C12 174.8(2)
C17 C12 N4 C11 165.6(2)
C13 C12 N4 C11 -16.7(4)

loop_
_cod_related_entry_id
_cod_related_entry_database
_cod_related_entry_code
1 ChemSpider 30657909
